data_4077195
loop_
_publ_author_name
'Le Magu\`eres, P.'
'Lindeman, S. V.'
'Kochi, J. K.'

_publ_section_title
;
 Electron Redistribution of Aromatic Ligands in (Arene)Cr(CO)3Complexes.
 Structural (Bond-Length) Changes as Quantitative Measures
;
_journal_issue 1
_journal_name_full Organometallics
_journal_page_first 115
_journal_paper_doi 10.1021/om000658l
_journal_volume 20
_journal_year 2001
_chemical_compound_source 'chemical synthesis'
_chemical_formula_moiety '(C12 H18)^+^, (N O), (Sb F6)^-^'
_chemical_formula_sum 'C12 H18 F6 N O Sb'
_chemical_formula_weight 428.02
_chemical_name_systematic
; 
 Hexamethylbenzene Nitrosonium Hexafluorantimonate
 molecular complex 1:1 
;
_space_group_IT_number 15
_symmetry_cell_setting monoclinic
_symmetry_space_group_name_Hall '-C 2yc'
_symmetry_space_group_name_H-M 'C 1 2/c 1'
_atom_sites_solution_hydrogens geom
_atom_sites_solution_primary direct
_atom_sites_solution_secondary difmap
_audit_creation_method SHELXL
_cell_angle_alpha 90.00
_cell_angle_beta 100.090(1)
_cell_angle_gamma 90.00
_cell_formula_units_Z 8
_cell_length_a 12.9243(3)
_cell_length_b 17.9474(4)
_cell_length_c 13.3904(4)
_cell_measurement_reflns_used 8192
_cell_measurement_temperature 123(2)
_cell_measurement_theta_max 36.4
_cell_measurement_theta_min 2.0
_cell_volume 3057.97(13)
_computing_cell_refinement 'SAINT V4.050 (Siemens, 1989-95)'
_computing_data_collection 'SMART V4.050 (Siemens, 1989-95)'
_computing_data_reduction 'SAINT & SADABS (Sheldrick, 1996)'
_computing_molecular_graphics 'XP V5.06 (Siemens, 1996)'
_computing_publication_material 'SHELXL-93 & XCIF V5.05 (Siemens, 1996)'
_computing_structure_refinement 'SHELXL-93 (Sheldrick, 1993)'
_computing_structure_solution 'SHELXS-86 (Sheldrick, 1990)'
_diffrn_ambient_temperature 123(2)
_diffrn_measurement_device 'Siemens SMART'
_diffrn_measurement_method
;
\w-scan, frame range 0.3 deg, hemisphere
;
_diffrn_radiation_monochromator graphite
_diffrn_radiation_source 'normal-focus sealed tube'
_diffrn_radiation_type MoK\a
_diffrn_radiation_wavelength 0.71073
_diffrn_reflns_av_R_equivalents 0.0285
_diffrn_reflns_av_sigmaI/netI 0.0328
_diffrn_reflns_limit_h_max 20
_diffrn_reflns_limit_h_min -21
_diffrn_reflns_limit_k_max 29
_diffrn_reflns_limit_k_min 0
_diffrn_reflns_limit_l_max 22
_diffrn_reflns_limit_l_min 0
_diffrn_reflns_number 18967
_diffrn_reflns_theta_max 36.36
_diffrn_reflns_theta_min 1.96
_diffrn_standards_decay_% 0.2
_diffrn_standards_number 370
_exptl_absorpt_coefficient_mu 1.865
_exptl_absorpt_correction_T_max 0.696
_exptl_absorpt_correction_T_min 0.572
_exptl_absorpt_correction_type 'Semi-empirical (SADABS procedure)'
_exptl_crystal_colour 'dark red'
_exptl_crystal_density_diffrn 1.859
_exptl_crystal_density_method none
_exptl_crystal_description 'rhombic plates'
_exptl_crystal_F_000 1680
_exptl_crystal_size_max 0.20
_exptl_crystal_size_mid 0.20
_exptl_crystal_size_min 0.10
_refine_diff_density_max 1.268
_refine_diff_density_min -0.701
_refine_diff_density_rms 0.100
_refine_ls_extinction_method none
_refine_ls_goodness_of_fit_all 1.061
_refine_ls_goodness_of_fit_obs 1.082
_refine_ls_hydrogen_treatment
;
riding and rotating model with U~iso~=1.2U~eq/iso~ of an adjacent atom
(1.5U~eq/iso~ for methyl hydrogens)
;
_refine_ls_matrix_type full
_refine_ls_number_parameters 226
_refine_ls_number_reflns 6933
_refine_ls_number_restraints 1
_refine_ls_restrained_S_all 1.099
_refine_ls_restrained_S_obs 1.082
_refine_ls_R_factor_all 0.0434
_refine_ls_R_factor_obs 0.0291
_refine_ls_shift/esd_max 0.000
_refine_ls_shift/esd_mean 0.000
_refine_ls_structure_factor_coef Fsqd
_refine_ls_weighting_details 'w=1/[\s^2^(Fo^2^)+(0.0256P)^2^+2.1988P] where P=(Fo^2^+2Fc^2^)/3'
_refine_ls_weighting_scheme calc
_refine_ls_wR_factor_all 0.0686
_refine_ls_wR_factor_obs 0.0608
_reflns_number_observed 5652
_reflns_number_total 6941
_reflns_observed_criterion >2sigma(I)
_cod_data_source_file om000658l.cif
_cod_data_source_block HMB-NO+
_cod_depositor_comments
;
The following automatic conversions were performed:

'_refine_ls_weighting_scheme' value 'calc
w=1/[\s^2^(Fo^2^)+(0.0256P)^2^+2.1988P] where P=(Fo^2^+2Fc^2^)/3' was
changed to 'calc'. New tag '_refine_ls_weighting_details' was
created. The value of the new tag was set to
'w=1/[\s^2^(Fo^2^)+(0.0256P)^2^+2.1988P] where P=(Fo^2^+2Fc^2^)/3'.

Automatic conversion script
Id: cif_fix_values 3143 2015-03-26 13:38:13Z robertas 
;
_cod_original_sg_symbol_H-M C2/c
_cod_database_code 4077195

loop_
_symmetry_equiv_pos_as_xyz
'x, y, z'
'-x, y, -z+1/2'
'x+1/2, y+1/2, z'
'-x+1/2, y+1/2, -z+1/2'
'-x, -y, -z'
'x, -y, z-1/2'
'-x+1/2, -y+1/2, -z'
'x+1/2, -y+1/2, z-1/2'

loop_
_atom_site_aniso_label
_atom_site_aniso_U_11
_atom_site_aniso_U_22
_atom_site_aniso_U_33
_atom_site_aniso_U_23
_atom_site_aniso_U_13
_atom_site_aniso_U_12
Sb1 0.02369(7) 0.01782(6) 0.01485(6) 0.000 0.00386(5) 0.000
F1A 0.0463(7) 0.0286(6) 0.0247(5) -0.0059(4) -0.0006(5) -0.0096(5)
F2A 0.0904(12) 0.0272(6) 0.0260(6) 0.0090(5) 0.0011(6) 0.0097(7)
F3A 0.0296(7) 0.0954(13) 0.0346(7) -0.0056(7) 0.0133(5) -0.0201(7)
Sb2 0.03104(9) 0.01814(7) 0.02380(8) -0.00408(5) 0.00549(6) -0.00282(5)
F4A 0.080(3) 0.0220(10) 0.0459(12) -0.0014(8) 0.0069(15) 0.0115(12)
F5A 0.107(3) 0.061(2) 0.094(3) -0.009(2) 0.079(3) -0.013(2)
F6A 0.075(3) 0.054(2) 0.066(2) -0.004(2) -0.037(2) -0.013(2)
F4B 0.090(11) 0.075(8) 0.047(4) -0.003(4) 0.005(5) 0.049(9)
F5B 0.074(8) 0.176(19) 0.093(10) 0.063(11) 0.023(6) -0.046(11)
F6B 0.127(12) 0.102(10) 0.073(6) -0.047(7) -0.058(7) 0.032(8)
C1 0.0238(7) 0.0214(7) 0.0230(7) -0.0011(5) 0.0034(6) -0.0059(6)
C11 0.0477(12) 0.0207(8) 0.0367(10) -0.0031(7) 0.0094(9) -0.0046(8)
C2 0.0229(7) 0.0253(8) 0.0179(6) -0.0018(5) 0.0025(5) -0.0042(6)
C21 0.0531(13) 0.0346(10) 0.0217(8) -0.0068(7) 0.0111(8) -0.0041(9)
C3 0.0196(7) 0.0248(7) 0.0169(6) 0.0021(5) 0.0021(5) -0.0009(5)
C31 0.0392(10) 0.0297(9) 0.0230(7) 0.0062(6) 0.0062(7) -0.0025(7)
C4 0.0168(6) 0.0226(7) 0.0208(6) 0.0002(5) 0.0030(5) 0.0001(5)
C41 0.0334(9) 0.0249(8) 0.0311(9) -0.0019(6) 0.0074(7) 0.0044(7)
C5 0.0191(7) 0.0278(7) 0.0172(6) -0.0004(5) 0.0039(5) -0.0019(6)
C51 0.0366(10) 0.0388(10) 0.0210(7) -0.0012(7) 0.0108(7) 0.0023(8)
C6 0.0240(7) 0.0248(7) 0.0211(7) 0.0022(5) 0.0047(6) -0.0056(6)
C61 0.0558(13) 0.0292(9) 0.0282(9) 0.0068(7) 0.0115(9) -0.0099(9)
N1 0.0244(7) 0.0219(6) 0.0235(6) 0.0022(5) 0.0031(5) -0.0045(5)
O1 0.0248(7) 0.0406(8) 0.0467(8) 0.0006(6) 0.0102(6) 0.0026(6)

loop_
_atom_site_label
_atom_site_type_symbol
_atom_site_fract_x
_atom_site_fract_y
_atom_site_fract_z
_atom_site_U_iso_or_equiv
_atom_site_thermal_displace_type
_atom_site_occupancy
_atom_site_calc_flag
_atom_site_refinement_flags
_atom_site_disorder_group
Sb1 Sb 0.5000 0.179922(8) 0.2500 0.01873(4) Uani 1 d S .
F1A F 0.45556(10) 0.10694(7) 0.15211(8) 0.0340(3) Uani 1 d . .
F2A F 0.45299(14) 0.25433(7) 0.15416(9) 0.0490(4) Uani 1 d . .
F3A F 0.63104(11) 0.18001(10) 0.21018(11) 0.0523(4) Uani 1 d . .
Sb2 Sb 0.5000 0.5000 0.0000 0.02424(4) Uani 1 d SD .
F4A F 0.4660(6) 0.60036(13) -0.0212(2) 0.0499(12) Uani 0.73(2) d P 1
F5A F 0.5931(6) 0.5083(3) -0.0887(5) 0.080(2) Uani 0.73(2) d P 1
F6A F 0.6045(5) 0.5258(3) 0.1099(4) 0.0708(14) Uani 0.73(2) d P 1
F4B F 0.4092(20) 0.5825(12) -0.0232(7) 0.071(5) Uani 0.27(2) d P 2
F5B F 0.5888(15) 0.5385(20) -0.0834(16) 0.113(7) Uani 0.27(2) d P 2
F6B F 0.5717(19) 0.5432(11) 0.1105(13) 0.110(6) Uani 0.27(2) d PD 2
C1 C 0.84200(14) 0.40292(9) 0.24736(12) 0.0228(3) Uani 1 d . .
C11 C 0.8231(2) 0.48368(11) 0.2691(2) 0.0348(4) Uani 1 d . .
H11A H 0.8839(6) 0.5036(3) 0.3154(11) 0.052 Uiso 1 calc R .
H11B H 0.7603(8) 0.48801(15) 0.3003(13) 0.052 Uiso 1 calc R .
H11C H 0.8128(14) 0.5120(2) 0.2055(2) 0.052 Uiso 1 calc R .
C2 C 0.83477(13) 0.34908(10) 0.32421(12) 0.0221(3) Uani 1 d . .
C21 C 0.8142(2) 0.37514(12) 0.42561(14) 0.0359(4) Uani 1 d . .
H21A H 0.7388(3) 0.3842(9) 0.4215(4) 0.054 Uiso 1 calc R .
H21B H 0.8531(11) 0.4213(5) 0.4446(6) 0.054 Uiso 1 calc R .
H21C H 0.8372(13) 0.3368(4) 0.4768(3) 0.054 Uiso 1 calc R .
C3 C 0.84132(13) 0.27211(9) 0.30379(11) 0.0206(3) Uani 1 d . .
C31 C 0.8263(2) 0.21611(11) 0.38358(14) 0.0305(4) Uani 1 d . .
H31A H 0.8192(13) 0.1662(2) 0.3535(3) 0.046 Uiso 1 calc R .
H31B H 0.7627(7) 0.2284(5) 0.4107(9) 0.046 Uiso 1 calc R .
H31C H 0.8873(6) 0.2173(7) 0.4386(6) 0.046 Uiso 1 calc R .
C4 C 0.85914(12) 0.24886(9) 0.20743(12) 0.0201(3) Uani 1 d . .
C41 C 0.8676(2) 0.16678(10) 0.18478(15) 0.0296(4) Uani 1 d . .
H41A H 0.8016(5) 0.1496(2) 0.1438(11) 0.044 Uiso 1 calc R .
H41B H 0.8814(13) 0.13878(14) 0.2486(2) 0.044 Uiso 1 calc R .
H41C H 0.9253(8) 0.1588(2) 0.1473(11) 0.044 Uiso 1 calc R .
C5 C 0.86937(13) 0.30207(10) 0.13225(12) 0.0213(3) Uani 1 d . .
C51 C 0.8879(2) 0.27748(12) 0.02919(13) 0.0314(4) Uani 1 d . .
H51A H 0.8769(13) 0.2236(2) 0.0221(5) 0.047 Uiso 1 calc R .
H51B H 0.9602(4) 0.2895(8) 0.0219(5) 0.047 Uiso 1 calc R .
H51C H 0.8387(9) 0.3034(7) -0.02350(13) 0.047 Uiso 1 calc R .
C6 C 0.86119(14) 0.37895(10) 0.15157(12) 0.0232(3) Uani 1 d . .
C61 C 0.8720(2) 0.43514(12) 0.0703(2) 0.0372(5) Uani 1 d . .
H61A H 0.8022(2) 0.4474(8) 0.0322(9) 0.056 Uiso 1 calc R .
H61B H 0.9152(12) 0.4141(4) 0.0240(8) 0.056 Uiso 1 calc R .
H61C H 0.9054(13) 0.4804(4) 0.1018(2) 0.056 Uiso 1 calc R .
N1 N 0.68206(12) 0.34607(8) 0.20774(11) 0.0234(3) Uani 1 d . .
O1 O 0.61581(11) 0.37646(9) 0.23155(12) 0.0369(3) Uani 1 d . .

loop_
_atom_type_symbol
_atom_type_description
_atom_type_scat_dispersion_real
_atom_type_scat_dispersion_imag
_atom_type_scat_source
C C 0.0033 0.0016 'International Tables Vol C Tables 4.2.6.8 and 6.1.1.4'
H H 0.0000 0.0000 'International Tables Vol C Tables 4.2.6.8 and 6.1.1.4'
N N 0.0061 0.0033 'International Tables Vol C Tables 4.2.6.8 and 6.1.1.4'
O O 0.0106 0.0060 'International Tables Vol C Tables 4.2.6.8 and 6.1.1.4'
F F 0.0171 0.0103 'International Tables Vol C Tables 4.2.6.8 and 6.1.1.4'
Sb Sb -0.5866 1.5461 'International Tables Vol C Tables 4.2.6.8 and 6.1.1.4'

loop_
_geom_angle_atom_site_label_1
_geom_angle_atom_site_label_2
_geom_angle_atom_site_label_3
_geom_angle
_geom_angle_site_symmetry_1
_geom_angle_site_symmetry_3
F3A Sb1 F3A 179.90(11) 2_655 .
F3A Sb1 F1A 91.04(7) 2_655 .
F3A Sb1 F1A 89.02(6) . .
F3A Sb1 F1A 89.02(6) 2_655 2_655
F3A Sb1 F1A 91.05(7) . 2_655
F1A Sb1 F1A 91.13(7) . 2_655
F3A Sb1 F2A 89.63(7) 2_655 .
F3A Sb1 F2A 90.30(7) . .
F1A Sb1 F2A 89.78(6) . .
F1A Sb1 F2A 178.39(6) 2_655 .
F3A Sb1 F2A 90.31(7) 2_655 2_655
F3A Sb1 F2A 89.63(7) . 2_655
F1A Sb1 F2A 178.38(6) . 2_655
F1A Sb1 F2A 89.78(6) 2_655 2_655
F2A Sb1 F2A 89.34(8) . 2_655
F6B Sb2 F6B 179.997(2) . 5_665
F5A Sb2 F5A 180.0 5_665 .
F5A Sb2 F4A 89.2(2) 5_665 5_665
F5A Sb2 F4A 90.8(2) . 5_665
F5A Sb2 F4A 90.8(2) 5_665 .
F5A Sb2 F4A 89.2(2) . .
F4A Sb2 F4A 180.0 5_665 .
F6B Sb2 F5B 87.1(10) . 5_665
F6B Sb2 F5B 92.9(10) 5_665 5_665
F6B Sb2 F5B 92.9(10) . .
F6B Sb2 F5B 87.1(10) 5_665 .
F5B Sb2 F5B 180.000(3) 5_665 .
F5A Sb2 F6A 88.7(3) 5_665 .
F5A Sb2 F6A 91.3(3) . .
F4A Sb2 F6A 90.1(2) 5_665 .
F4A Sb2 F6A 89.9(2) . .
F5A Sb2 F6A 91.3(3) 5_665 5_665
F5A Sb2 F6A 88.7(3) . 5_665
F4A Sb2 F6A 89.9(2) 5_665 5_665
F4A Sb2 F6A 90.1(2) . 5_665
F6A Sb2 F6A 180.0 . 5_665
F6B Sb2 F4B 90.8(5) . .
F6B Sb2 F4B 89.2(5) 5_665 .
F5B Sb2 F4B 87.6(7) 5_665 .
F5B Sb2 F4B 92.4(7) . .
F6B Sb2 F4B 89.2(5) . 5_665
F6B Sb2 F4B 90.8(5) 5_665 5_665
F5B Sb2 F4B 92.4(7) 5_665 5_665
F5B Sb2 F4B 87.6(7) . 5_665
F4B Sb2 F4B 180.000(2) . 5_665
C6 C1 C2 119.5(2) . .
C6 C1 C11 121.8(2) . .
C2 C1 C11 118.6(2) . .
C3 C2 C1 120.58(14) . .
C3 C2 C21 120.3(2) . .
C1 C2 C21 119.0(2) . .
C4 C3 C2 119.35(14) . .
C4 C3 C31 120.9(2) . .
C2 C3 C31 119.74(15) . .
C5 C4 C3 120.16(15) . .
C5 C4 C41 119.84(15) . .
C3 C4 C41 120.00(15) . .
C4 C5 C6 120.79(14) . .
C4 C5 C51 120.3(2) . .
C6 C5 C51 118.9(2) . .
C5 C6 C1 119.60(15) . .
C5 C6 C61 120.1(2) . .
C1 C6 C61 120.3(2) . .

loop_
_geom_bond_atom_site_label_1
_geom_bond_atom_site_label_2
_geom_bond_distance
_geom_bond_site_symmetry_2
Sb1 F3A 1.8625(13) 2_655
Sb1 F3A 1.8625(13) .
Sb1 F1A 1.8707(11) .
Sb1 F1A 1.8707(11) 2_655
Sb1 F2A 1.8779(12) .
Sb1 F2A 1.8779(12) 2_655
Sb2 F6B 1.781(13) .
Sb2 F6B 1.781(13) 5_665
Sb2 F5A 1.839(5) 5_665
Sb2 F5A 1.839(5) .
Sb2 F4A 1.864(3) 5_665
Sb2 F4A 1.864(3) .
Sb2 F5B 1.869(15) 5_665
Sb2 F5B 1.869(15) .
Sb2 F6A 1.873(4) .
Sb2 F6A 1.873(4) 5_665
Sb2 F4B 1.881(8) .
Sb2 F4B 1.881(8) 5_665
C1 C6 1.415(2) .
C1 C2 1.427(2) .
C1 C11 1.506(3) .
C2 C3 1.414(2) .
C2 C21 1.503(2) .
C3 C4 1.413(2) .
C3 C31 1.504(2) .
C4 C5 1.410(2) .
C4 C41 1.512(2) .
C5 C6 1.411(2) .
C5 C51 1.507(2) .
C6 C61 1.508(2) .
N1 O1 1.108(2) .
